data_7124965
loop_
_publ_author_name
'Li, Zhongshu'
'Chen, Xiaodan'
'Li, Yaqi'
'Su, Cheng-Yong'
'Gr\"utzmacher, Hansj\"org'

_publ_section_title
;
 N-Heterocyclic carbene phosphaketene adducts as precursors to
 carbene-phosphinidene adducts and a rearranged \p-system.
;
_journal_issue 76
_journal_name_full 'Chemical communications (Cambridge, England)'
_journal_page_first 11343
_journal_page_last 11346
_journal_paper_doi 10.1039/c6cc05916c
_journal_volume 52
_journal_year 2016
_chemical_formula_moiety 'C45 H51 N2 P Sn, C4 H10 O'
_chemical_formula_sum 'C49 H61 N2 O P Sn'
_chemical_formula_weight 843.65
_space_group_crystal_system triclinic
_space_group_IT_number 2
_space_group_name_Hall '-P 1'
_space_group_name_H-M_alt 'P -1'
_atom_sites_solution_hydrogens geom
_atom_sites_solution_primary iterative
_audit_creation_date 2015-02-07
_audit_creation_method
;
Olex2 1.2
(compiled 2015.01.26 svn.r3150 for OlexSys, GUI svn.r4998)
;
_audit_update_record
;
2015-09-18 deposited with the CCDC.
2016-08-09 downloaded from the CCDC.
;
_cell_angle_alpha 91.4216(14)
_cell_angle_beta 92.8956(14)
_cell_angle_gamma 110.2887(17)
_cell_formula_units_Z 2
_cell_length_a 10.64809(19)
_cell_length_b 11.6076(2)
_cell_length_c 19.4163(3)
_cell_measurement_reflns_used 25345
_cell_measurement_temperature 292.34(10)
_cell_measurement_theta_max 65.4140
_cell_measurement_theta_min 4.0370
_cell_volume 2245.77(7)
_computing_cell_refinement
;
CrysAlisPro, Agilent Technologies,
Version 1.171.36.32 (release 02-08-2013 CrysAlis171 .NET)
(compiled Aug  2 2013,16:46:58)
;
_computing_data_collection
;
CrysAlisPro, Agilent Technologies,
Version 1.171.36.32 (release 02-08-2013 CrysAlis171 .NET)
(compiled Aug  2 2013,16:46:58)
;
_computing_data_reduction
;
CrysAlisPro, Agilent Technologies,
Version 1.171.36.32 (release 02-08-2013 CrysAlis171 .NET)
(compiled Aug  2 2013,16:46:58)
;
_computing_molecular_graphics 'Olex2 (Dolomanov et al., 2009)'
_computing_publication_material 'Olex2 (Dolomanov et al., 2009)'
_computing_structure_refinement 'ShelXL (Sheldrick, 2008)'
_computing_structure_solution
;
Superflip (Palatinus & Chapuis, 2007;Palatinus & van der Lee, 2008;
Palatinus et al., 2012)
;
_diffrn_ambient_temperature 292.34(10)
_diffrn_detector_area_resol_mean 10.6525
_diffrn_measured_fraction_theta_full 0.982
_diffrn_measured_fraction_theta_max 0.982
_diffrn_measurement_details
;
#__ type_ start__ end____ width___ exp.time_
  1 omega -110.00  -17.00   1.0000    1.0000
omega____ theta____ kappa____ phi______ frames
    -      -41.2474  -57.0000 -120.0000 93

#__ type_ start__ end____ width___ exp.time_
  2 omega  -92.00  -10.00   1.0000    1.0000
omega____ theta____ kappa____ phi______ frames
    -      -41.2474  125.0000   30.0000 82

#__ type_ start__ end____ width___ exp.time_
  3 omega  -50.00   31.00   1.0000    1.0000
omega____ theta____ kappa____ phi______ frames
    -      -41.2474   38.0000   30.0000 81

#__ type_ start__ end____ width___ exp.time_
  4 omega   28.00   90.00   1.0000    3.0000
omega____ theta____ kappa____ phi______ frames
    -       88.7932  -45.0000   90.0000 62

#__ type_ start__ end____ width___ exp.time_
  5 omega   23.00  122.00   1.0000    3.0000
omega____ theta____ kappa____ phi______ frames
    -       88.7932 -125.0000  150.0000 99

#__ type_ start__ end____ width___ exp.time_
  6 omega   65.00  146.00   1.0000    3.0000
omega____ theta____ kappa____ phi______ frames
    -       88.7932   45.0000  -30.0000 81

#__ type_ start__ end____ width___ exp.time_
  7 omega   47.00  120.00   1.0000    3.0000
omega____ theta____ kappa____ phi______ frames
    -       88.7932  -77.0000 -180.0000 73

#__ type_ start__ end____ width___ exp.time_
  8 omega   15.00   91.00   1.0000    3.0000
omega____ theta____ kappa____ phi______ frames
    -       88.7932  -30.0000  -30.0000 76

#__ type_ start__ end____ width___ exp.time_
  9 omega   29.00  101.00   1.0000    3.0000
omega____ theta____ kappa____ phi______ frames
    -       88.7932  -95.0000    0.0000 72

#__ type_ start__ end____ width___ exp.time_
 10 omega   15.00  121.00   1.0000    3.0000
omega____ theta____ kappa____ phi______ frames
    -       88.7932  -15.0000  150.0000 106

#__ type_ start__ end____ width___ exp.time_
 11 omega -112.00  -15.00   1.0000    1.0000
omega____ theta____ kappa____ phi______ frames
    -      -41.4974  -57.0000  -60.0000 97

#__ type_ start__ end____ width___ exp.time_
 12 omega -112.00  -15.00   1.0000    1.0000
omega____ theta____ kappa____ phi______ frames
    -      -41.4974  -57.0000  150.0000 97

#__ type_ start__ end____ width___ exp.time_
 13 omega -115.00  -10.00   1.0000    1.0000
omega____ theta____ kappa____ phi______ frames
    -      -41.4974  -77.0000   60.0000 105

#__ type_ start__ end____ width___ exp.time_
 14 omega   61.00  158.00   1.0000    3.0000
omega____ theta____ kappa____ phi______ frames
    -       88.1682   61.0000 -180.0000 97

#__ type_ start__ end____ width___ exp.time_
 15 omega   61.00  158.00   1.0000    3.0000
omega____ theta____ kappa____ phi______ frames
    -       88.1682   61.0000 -120.0000 97

#__ type_ start__ end____ width___ exp.time_
 16 omega   61.00  158.00   1.0000    3.0000
omega____ theta____ kappa____ phi______ frames
    -       88.1682   61.0000   30.0000 97

#__ type_ start__ end____ width___ exp.time_
 17 omega   57.00  162.00   1.0000    3.0000
omega____ theta____ kappa____ phi______ frames
    -       88.1682   77.0000  -30.0000 105

#__ type_ start__ end____ width___ exp.time_
 18 omega   57.00  162.00   1.0000    3.0000
omega____ theta____ kappa____ phi______ frames
    -       88.1682   77.0000   60.0000 105

#__ type_ start__ end____ width___ exp.time_
 19 omega   61.00  158.00   1.0000    3.0000
omega____ theta____ kappa____ phi______ frames
    -       88.1682   61.0000  120.0000 97

#__ type_ start__ end____ width___ exp.time_
 20 omega -115.00  -10.00   1.0000    1.0000
omega____ theta____ kappa____ phi______ frames
    -      -41.4974  -77.0000  150.0000 105

#__ type_ start__ end____ width___ exp.time_
 21 omega   10.00  115.00   1.0000    1.0000
omega____ theta____ kappa____ phi______ frames
    -       41.4974   77.0000    0.0000 105

#__ type_ start__ end____ width___ exp.time_
 22 omega   23.00   97.00   1.0000    1.0000
omega____ theta____ kappa____ phi______ frames
    -       41.4974 -125.0000  -90.0000 74

#__ type_ start__ end____ width___ exp.time_
 23 omega   61.00  158.00   1.0000    3.0000
omega____ theta____ kappa____ phi______ frames
    -       88.1682   61.0000  150.0000 97

#__ type_ start__ end____ width___ exp.time_
 24 omega   61.00  158.00   1.0000    3.0000
omega____ theta____ kappa____ phi______ frames
    -       88.1682   61.0000 -150.0000 97

#__ type_ start__ end____ width___ exp.time_
 25 omega   94.00  160.00   1.0000    3.0000
omega____ theta____ kappa____ phi______ frames
    -       88.1682  125.0000   60.0000 66

#__ type_ start__ end____ width___ exp.time_
 26 omega   57.00  142.00   1.0000    3.0000
omega____ theta____ kappa____ phi______ frames
    -       88.1682   77.0000   30.0000 85

#__ type_ start__ end____ width___ exp.time_
 27 omega   57.00  162.00   1.0000    3.0000
omega____ theta____ kappa____ phi______ frames
    -       88.1682   77.0000  -90.0000 105
;
_diffrn_measurement_device_type 'SuperNova, Dual, Cu at zero, Atlas'
_diffrn_measurement_method '\w scans'
_diffrn_orient_matrix_UB_11 0.0501825000
_diffrn_orient_matrix_UB_12 -0.0096021000
_diffrn_orient_matrix_UB_13 -0.0722169000
_diffrn_orient_matrix_UB_21 0.0261444000
_diffrn_orient_matrix_UB_22 0.1377953000
_diffrn_orient_matrix_UB_23 -0.0086567000
_diffrn_orient_matrix_UB_31 0.1438267000
_diffrn_orient_matrix_UB_32 0.0313563000
_diffrn_orient_matrix_UB_33 0.0321589000
_diffrn_radiation_monochromator mirror
_diffrn_radiation_type CuK\a
_diffrn_radiation_wavelength 1.54184
_diffrn_reflns_av_R_equivalents 0.0229
_diffrn_reflns_av_unetI/netI 0.0161
_diffrn_reflns_Laue_measured_fraction_full 0.935
_diffrn_reflns_Laue_measured_fraction_max 0.982
_diffrn_reflns_limit_h_max 12
_diffrn_reflns_limit_h_min -12
_diffrn_reflns_limit_k_max 13
_diffrn_reflns_limit_k_min -13
_diffrn_reflns_limit_l_max 22
_diffrn_reflns_limit_l_min -22
_diffrn_reflns_number 35617
_diffrn_reflns_point_group_measured_fraction_full 0.935
_diffrn_reflns_point_group_measured_fraction_max 0.982
_diffrn_reflns_theta_full 67.684
_diffrn_reflns_theta_max 65.388
_diffrn_reflns_theta_min 4.065
_diffrn_source 'SuperNova (Cu) X-ray Source'
_exptl_absorpt_coefficient_mu 5.127
_exptl_absorpt_correction_T_max 1.00000
_exptl_absorpt_correction_T_min 0.20470
_exptl_absorpt_correction_type multi-scan
_exptl_absorpt_process_details
;
CrysAlisPro, Agilent Technologies,
Version 1.171.36.32 (release 02-08-2013 CrysAlis171 .NET)
(compiled Aug  2 2013,16:46:58)
Empirical absorption correction using spherical harmonics,
 implemented in SCALE3 ABSPACK scaling algorithm.
;
_exptl_crystal_colour 'clear yellowish yellow'
_exptl_crystal_colour_lustre clear
_exptl_crystal_colour_modifier yellowish
_exptl_crystal_colour_primary yellow
_exptl_crystal_density_diffrn 1.248
_exptl_crystal_F_000 884
_exptl_crystal_size_max 0.16
_exptl_crystal_size_mid 0.15
_exptl_crystal_size_min 0.11
_refine_diff_density_max 1.584
_refine_diff_density_min -1.497
_refine_diff_density_rms 0.077
_refine_ls_extinction_method none
_refine_ls_goodness_of_fit_ref 1.034
_refine_ls_hydrogen_treatment constr
_refine_ls_matrix_type full
_refine_ls_number_parameters 464
_refine_ls_number_reflns 7579
_refine_ls_number_restraints 0
_refine_ls_restrained_S_all 1.034
_refine_ls_R_factor_all 0.0352
_refine_ls_R_factor_gt 0.0341
_refine_ls_shift/su_max 0.001
_refine_ls_shift/su_mean 0.000
_refine_ls_structure_factor_coef Fsqd
_refine_ls_weighting_details 'w=1/[\s^2^(Fo^2^)+(0.0587P)^2^+3.6116P] where P=(Fo^2^+2Fc^2^)/3'
_refine_ls_weighting_scheme calc
_refine_ls_wR_factor_gt 0.0940
_refine_ls_wR_factor_ref 0.0952
_reflns_Friedel_coverage 0.000
_reflns_number_gt 7316
_reflns_number_total 7579
_reflns_threshold_expression 'I > 2\s(I)'
_cod_data_source_file c6cc05916c2.cif
_cod_data_source_block exp_2095
_cod_database_code 7124965
_shelxl_version_number 2014-3
_chemical_oxdiff_formula 'C H O N P Sn'
_shelx_space_group_comment
;
The symmetry employed for this shelxl refinement is uniquely defined
by the following loop, which should always be used as a source of
symmetry information in preference to the above space-group names.
They are only intended as comments.
;
_reflns_odcompleteness_completeness 99.90
_reflns_odcompleteness_iscentric 1
_reflns_odcompleteness_theta 61.08
_olex2_refinement_description
;
1. Fixed Uiso
 At 1.2 times of:
  All C(H) groups, All C(H,H) groups
 At 1.5 times of:
  All C(H,H,H) groups
2. Uiso/Uaniso restraints and constraints
Uanis(C102) = Uanis(C103) = Uanis(C100) = Uanis(C101) = Uanis(O104)
3.a Free rotating group:
 O104(C103,C102,C101,C100)
3.b Ternary CH refined with riding coordinates:
 C25(H25), C10(H10), C22(H22), C13(H13)
3.c Secondary CH2 refined with riding coordinates:
 C102(H10D,H10E), C101(H10F,H10G)
3.d Aromatic/amide H refined with riding coordinates:
 C33(H33), C35(H35), C41(H41), C39(H39), C2(H2), C19(H19), C20(H20), C3(H3),
 C45(H45), C29(H29), C8(H8), C32(H32), C18(H18), C31(H31), C7(H7), C44(H44),
 C38(H38), C6(H6), C42(H42), C37(H37), C43(H43), C30(H30), C36(H36)
3.e Idealised Me refined as rotating group:
 C26(H26A,H26B,H26C), C12(H12A,H12B,H12C), C24(H24A,H24B,H24C), C27(H27A,H27B,
 H27C), C23(H23A,H23B,H23C), C15(H15A,H15B,H15C), C11(H11A,H11B,H11C), C14(H14A,
 H14B,H14C), C103(H10A,H10B,H10C), C100(H10H,H10I,H10J)
;
_olex2_date_sample_data_collection 2015-07-25
_olex2_submission_special_instructions 'No special instructions were received'

loop_
_space_group_symop_operation_xyz
'x, y, z'
'-x, -y, -z'

loop_
_atom_site_label
_atom_site_type_symbol
_atom_site_fract_x
_atom_site_fract_y
_atom_site_fract_z
_atom_site_U_iso_or_equiv
_atom_site_adp_type
_atom_site_occupancy
_atom_site_site_symmetry_order
_atom_site_calc_flag
_atom_site_refinement_flags_posn
_atom_site_disorder_assembly
_atom_site_disorder_group
Sn1 Sn 0.59645(2) 0.08682(2) 0.31716(2) 0.01892(8) Uani 1 1 d . . .
P1 P 0.64901(7) 0.10681(7) 0.19509(4) 0.02160(16) Uani 1 1 d . . .
C28 C 0.3809(3) 0.0085(3) 0.30021(17) 0.0274(6) Uani 1 1 d . . .
N1 N 0.9339(2) 0.2466(2) 0.22684(12) 0.0188(5) Uani 1 1 d . . .
C34 C 0.6258(3) 0.2334(3) 0.39347(15) 0.0241(6) Uani 1 1 d . . .
N2 N 0.8763(2) 0.1535(2) 0.12594(11) 0.0193(5) Uani 1 1 d . . .
C40 C 0.6547(3) -0.0526(3) 0.36599(15) 0.0246(6) Uani 1 1 d . . .
C1 C 0.8247(3) 0.1710(2) 0.18715(14) 0.0179(5) Uani 1 1 d . . .
C33 C 0.3008(4) -0.0693(3) 0.3462(2) 0.0436(9) Uani 1 1 d . . .
H33 H 0.3414 -0.0899 0.3865 0.052 Uiso 1 1 calc R . .
C16 C 0.9348(3) 0.3168(3) 0.28960(14) 0.0201(6) Uani 1 1 d . . .
C35 C 0.5686(3) 0.3228(3) 0.38136(17) 0.0291(7) Uani 1 1 d . . .
H35 H 0.5192 0.3199 0.3388 0.035 Uiso 1 1 calc R . .
C21 C 0.8913(3) 0.4175(3) 0.28376(15) 0.0228(6) Uani 1 1 d . . .
C25 C 1.0477(3) 0.1868(3) 0.35625(15) 0.0262(6) Uani 1 1 d . . .
H25 H 1.0113 0.1295 0.3149 0.031 Uiso 1 1 calc R . .
C41 C 0.6217(3) -0.0867(3) 0.43290(17) 0.0331(7) Uani 1 1 d . . .
H41 H 0.5748 -0.0455 0.4584 0.040 Uiso 1 1 calc R . .
C39 C 0.6956(3) 0.2390(3) 0.45683(16) 0.0293(7) Uani 1 1 d . . .
H39 H 0.7352 0.1789 0.4663 0.035 Uiso 1 1 calc R . .
C17 C 0.9938(3) 0.2917(3) 0.35071(15) 0.0221(6) Uani 1 1 d . . .
C9 C 0.7741(3) -0.0380(3) 0.05724(15) 0.0240(6) Uani 1 1 d . . .
C4 C 0.7973(3) 0.0878(3) 0.06553(14) 0.0212(6) Uani 1 1 d . . .
C2 C 1.0498(3) 0.2747(3) 0.18996(15) 0.0243(6) Uani 1 1 d . . .
H2 H 1.1379 0.3254 0.2060 0.029 Uiso 1 1 calc R . .
C19 C 0.9656(3) 0.4717(3) 0.40343(16) 0.0287(7) Uani 1 1 d . . .
H19 H 0.9763 0.5251 0.4429 0.034 Uiso 1 1 calc R . .
C20 C 0.9073(3) 0.4935(3) 0.34275(16) 0.0270(6) Uani 1 1 d . . .
H20 H 0.8774 0.5617 0.3409 0.032 Uiso 1 1 calc R . .
C3 C 1.0132(3) 0.2166(3) 0.12791(15) 0.0238(6) Uani 1 1 d . . .
H3 H 1.0707 0.2184 0.0918 0.029 Uiso 1 1 calc R . .
C45 C 0.7225(3) -0.1152(3) 0.32961(18) 0.0327(7) Uani 1 1 d . . .
H45 H 0.7454 -0.0940 0.2838 0.039 Uiso 1 1 calc R . .
C5 C 0.7497(3) 0.1529(3) 0.01759(15) 0.0261(6) Uani 1 1 d . . .
C29 C 0.3167(4) 0.0382(4) 0.24239(18) 0.0410(8) Uani 1 1 d . . .
H29 H 0.3689 0.0927 0.2105 0.049 Uiso 1 1 calc R . .
C26 C 1.0057(3) 0.1135(3) 0.42096(17) 0.0310(7) Uani 1 1 d . . .
H26A H 1.0466 0.1663 0.4622 0.047 Uiso 1 1 calc GR . .
H26B H 1.0359 0.0428 0.4199 0.047 Uiso 1 1 calc GR . .
H26C H 0.9078 0.0846 0.4222 0.047 Uiso 1 1 calc GR . .
C10 C 0.8295(3) -0.1066(3) 0.10879(16) 0.0281(7) Uani 1 1 d . . .
H10 H 0.8741 -0.0482 0.1487 0.034 Uiso 1 1 calc R . .
C22 C 0.8399(4) 0.4513(3) 0.21591(16) 0.0302(7) Uani 1 1 d . . .
H22 H 0.8188 0.3786 0.1829 0.036 Uiso 1 1 calc R . .
C8 C 0.6972(3) -0.0995(3) -0.00155(16) 0.0322(7) Uani 1 1 d . . .
H8 H 0.6799 -0.1849 -0.0091 0.039 Uiso 1 1 calc R . .
C32 C 0.1614(4) -0.1181(4) 0.3342(3) 0.0580(12) Uani 1 1 d . . .
H32 H 0.1080 -0.1716 0.3662 0.070 Uiso 1 1 calc R . .
C12 C 0.7186(4) -0.2140(3) 0.13622(19) 0.0440(9) Uani 1 1 d . . .
H12A H 0.6508 -0.1847 0.1549 0.066 Uiso 1 1 calc GR . .
H12B H 0.7565 -0.2512 0.1728 0.066 Uiso 1 1 calc GR . .
H12C H 0.6770 -0.2756 0.0986 0.066 Uiso 1 1 calc GR . .
C24 C 0.9494(5) 0.5575(4) 0.1859(2) 0.0551(11) Uani 1 1 d . . .
H24A H 0.9707 0.6313 0.2164 0.083 Uiso 1 1 calc GR . .
H24B H 0.9179 0.5737 0.1401 0.083 Uiso 1 1 calc GR . .
H24C H 1.0300 0.5359 0.1820 0.083 Uiso 1 1 calc GR . .
C18 C 1.0088(3) 0.3727(3) 0.40753(16) 0.0274(6) Uani 1 1 d . . .
H18 H 1.0495 0.3594 0.4498 0.033 Uiso 1 1 calc R . .
C31 C 0.1014(4) -0.0884(4) 0.2761(3) 0.0559(11) Uani 1 1 d . . .
H31 H 0.0068 -0.1222 0.2677 0.067 Uiso 1 1 calc R . .
C13 C 0.7810(3) 0.2906(3) 0.02543(17) 0.0304(7) Uani 1 1 d . . .
H13 H 0.8417 0.3214 0.0680 0.036 Uiso 1 1 calc R . .
C7 C 0.6457(4) -0.0380(3) -0.04898(17) 0.0362(8) Uani 1 1 d . . .
H7 H 0.5917 -0.0819 -0.0882 0.043 Uiso 1 1 calc R . .
C44 C 0.7570(4) -0.2084(3) 0.3595(2) 0.0444(9) Uani 1 1 d . . .
H44 H 0.8035 -0.2503 0.3342 0.053 Uiso 1 1 calc R . .
C38 C 0.7081(3) 0.3315(3) 0.50637(18) 0.0367(8) Uani 1 1 d . . .
H38 H 0.7548 0.3335 0.5496 0.044 Uiso 1 1 calc R . .
C27 C 1.2015(3) 0.2365(3) 0.35568(18) 0.0345(7) Uani 1 1 d . . .
H27A H 1.2281 0.2789 0.3129 0.052 Uiso 1 1 calc GR . .
H27B H 1.2352 0.1681 0.3585 0.052 Uiso 1 1 calc GR . .
H27C H 1.2393 0.2943 0.3953 0.052 Uiso 1 1 calc GR . .
C23 C 0.7123(4) 0.4802(4) 0.2214(2) 0.0483(10) Uani 1 1 d . . .
H23A H 0.6421 0.4087 0.2382 0.072 Uiso 1 1 calc GR . .
H23B H 0.6829 0.4995 0.1759 0.072 Uiso 1 1 calc GR . .
H23C H 0.7294 0.5509 0.2538 0.072 Uiso 1 1 calc GR . .
C6 C 0.6720(3) 0.0862(3) -0.03987(16) 0.0337(7) Uani 1 1 d . . .
H6 H 0.6367 0.1272 -0.0732 0.040 Uiso 1 1 calc R . .
C15 C 0.6546(4) 0.3223(3) 0.0348(2) 0.0408(8) Uani 1 1 d . . .
H15A H 0.5925 0.2924 -0.0060 0.061 Uiso 1 1 calc GR . .
H15B H 0.6792 0.4117 0.0408 0.061 Uiso 1 1 calc GR . .
H15C H 0.6111 0.2831 0.0757 0.061 Uiso 1 1 calc GR . .
C42 C 0.6560(4) -0.1798(3) 0.4628(2) 0.0439(9) Uani 1 1 d . . .
H42 H 0.6330 -0.2017 0.5085 0.053 Uiso 1 1 calc R . .
C37 C 0.6526(4) 0.4204(3) 0.49270(19) 0.0401(9) Uani 1 1 d . . .
H37 H 0.6627 0.4846 0.5262 0.048 Uiso 1 1 calc R . .
C43 C 0.7237(4) -0.2404(3) 0.4261(2) 0.0467(10) Uani 1 1 d . . .
H43 H 0.7474 -0.3041 0.4465 0.056 Uiso 1 1 calc R . .
C30 C 0.1783(4) -0.0103(4) 0.2305(2) 0.0528(11) Uani 1 1 d . . .
H30 H 0.1369 0.0108 0.1906 0.063 Uiso 1 1 calc R . .
C11 C 0.9357(4) -0.1493(4) 0.0776(2) 0.0439(9) Uani 1 1 d . . .
H11A H 0.8937 -0.2106 0.0400 0.066 Uiso 1 1 calc GR . .
H11B H 0.9765 -0.1859 0.1133 0.066 Uiso 1 1 calc GR . .
H11C H 1.0051 -0.0787 0.0596 0.066 Uiso 1 1 calc GR . .
C36 C 0.5826(4) 0.4162(3) 0.4304(2) 0.0375(8) Uani 1 1 d . . .
H36 H 0.5440 0.4771 0.4211 0.045 Uiso 1 1 calc R . .
C14 C 0.8556(4) 0.3563(4) -0.0357(2) 0.0419(9) Uani 1 1 d . . .
H14A H 0.9397 0.3403 -0.0385 0.063 Uiso 1 1 calc GR . .
H14B H 0.8753 0.4450 -0.0293 0.063 Uiso 1 1 calc GR . .
H14C H 0.7996 0.3258 -0.0785 0.063 Uiso 1 1 calc GR . .
O104 O 1.3401(3) 0.5145(3) 0.20662(17) 0.1140(10) Uani 1 1 d . A -1
C103 C 1.3538(6) 0.4090(5) 0.1016(2) 0.1140(10) Uani 1 1 d G A -1
H10A H 1.4017 0.4178 0.0591 0.171 Uiso 1 1 calc GR A -1
H10B H 1.2571 0.3830 0.0898 0.171 Uiso 1 1 calc GR A -1
H10C H 1.3728 0.3472 0.1296 0.171 Uiso 1 1 calc GR A -1
C102 C 1.3999(6) 0.5315(4) 0.1422(2) 0.1140(10) Uani 1 1 d G A -1
H10D H 1.4989 0.5629 0.1498 0.137 Uiso 1 1 calc R A -1
H10E H 1.3732 0.5923 0.1161 0.137 Uiso 1 1 calc R A -1
C101 C 1.3767(6) 0.6240(3) 0.2489(2) 0.1140(10) Uani 1 1 d G A -1
H10F H 1.3496 0.6867 0.2248 0.137 Uiso 1 1 calc R A -1
H10G H 1.4752 0.6572 0.2586 0.137 Uiso 1 1 calc R A -1
C100 C 1.3071(6) 0.5949(5) 0.3160(2) 0.1140(10) Uani 1 1 d G A -1
H10H H 1.2097 0.5642 0.3060 0.171 Uiso 1 1 calc GR A -1
H10I H 1.3331 0.6697 0.3459 0.171 Uiso 1 1 calc GR A -1
H10J H 1.3336 0.5321 0.3392 0.171 Uiso 1 1 calc GR A -1

loop_
_atom_site_aniso_label
_atom_site_aniso_U_11
_atom_site_aniso_U_22
_atom_site_aniso_U_33
_atom_site_aniso_U_23
_atom_site_aniso_U_13
_atom_site_aniso_U_12
Sn1 0.01831(12) 0.02119(11) 0.01690(11) 0.00091(7) 0.00293(7) 0.00618(8)
P1 0.0176(4) 0.0281(4) 0.0159(3) 0.0004(3) 0.0009(3) 0.0039(3)
C28 0.0205(15) 0.0286(15) 0.0323(16) -0.0059(13) 0.0042(12) 0.0077(12)
N1 0.0180(12) 0.0208(11) 0.0162(11) -0.0016(9) 0.0009(9) 0.0051(9)
C34 0.0208(15) 0.0245(14) 0.0241(15) -0.0009(12) 0.0067(12) 0.0038(12)
N2 0.0203(12) 0.0214(11) 0.0148(11) -0.0008(9) 0.0009(9) 0.0057(10)
C40 0.0225(15) 0.0223(14) 0.0258(15) 0.0026(12) -0.0002(12) 0.0039(12)
C1 0.0225(14) 0.0172(13) 0.0150(13) 0.0018(10) 0.0004(11) 0.0082(11)
C33 0.0286(18) 0.042(2) 0.059(2) 0.0167(18) 0.0099(17) 0.0098(16)
C16 0.0187(14) 0.0195(13) 0.0183(13) -0.0027(11) 0.0026(11) 0.0018(11)
C35 0.0266(16) 0.0278(16) 0.0322(17) 0.0016(13) 0.0077(13) 0.0077(13)
C21 0.0248(15) 0.0184(13) 0.0228(15) 0.0011(11) 0.0034(12) 0.0042(12)
C25 0.0256(16) 0.0312(16) 0.0224(15) -0.0033(12) -0.0043(12) 0.0117(13)
C41 0.0293(17) 0.0384(18) 0.0278(17) 0.0096(14) 0.0020(13) 0.0066(14)
C39 0.0256(16) 0.0326(16) 0.0273(16) -0.0023(13) 0.0041(13) 0.0070(13)
C17 0.0181(14) 0.0256(14) 0.0202(14) -0.0018(11) 0.0007(11) 0.0049(12)
C9 0.0231(15) 0.0271(15) 0.0186(14) -0.0021(11) 0.0039(12) 0.0046(12)
C4 0.0202(14) 0.0262(15) 0.0140(13) -0.0028(11) 0.0022(11) 0.0043(12)
C2 0.0174(14) 0.0294(15) 0.0227(15) -0.0010(12) 0.0032(11) 0.0038(12)
C19 0.0323(17) 0.0287(16) 0.0221(15) -0.0094(12) 0.0008(13) 0.0076(13)
C20 0.0301(16) 0.0207(14) 0.0295(16) -0.0028(12) 0.0048(13) 0.0078(13)
C3 0.0179(14) 0.0292(15) 0.0225(15) 0.0010(12) 0.0051(11) 0.0055(12)
C45 0.0381(19) 0.0289(16) 0.0319(17) -0.0005(13) -0.0011(14) 0.0133(14)
C5 0.0249(16) 0.0339(16) 0.0195(14) 0.0014(12) 0.0031(12) 0.0101(13)
C29 0.0282(18) 0.064(2) 0.0305(18) -0.0023(16) -0.0006(14) 0.0161(17)
C26 0.0288(17) 0.0329(17) 0.0308(17) 0.0029(13) -0.0043(13) 0.0108(14)
C10 0.0365(18) 0.0234(15) 0.0227(15) -0.0019(12) 0.0014(13) 0.0084(13)
C22 0.046(2) 0.0229(15) 0.0241(15) 0.0019(12) 0.0013(14) 0.0152(14)
C8 0.0337(18) 0.0293(16) 0.0263(16) -0.0073(13) 0.0013(14) 0.0025(14)
C32 0.030(2) 0.046(2) 0.094(4) 0.016(2) 0.022(2) 0.0046(18)
C12 0.058(2) 0.0300(18) 0.0371(19) 0.0064(15) 0.0089(17) 0.0056(17)
C24 0.063(3) 0.055(2) 0.046(2) 0.027(2) 0.013(2) 0.016(2)
C18 0.0260(16) 0.0335(16) 0.0203(15) -0.0045(12) -0.0028(12) 0.0085(13)
C31 0.0221(19) 0.056(3) 0.083(3) -0.015(2) -0.006(2) 0.0077(18)
C13 0.0332(18) 0.0317(16) 0.0274(16) 0.0049(13) 0.0000(13) 0.0127(14)
C7 0.0349(18) 0.045(2) 0.0212(16) -0.0086(14) -0.0053(13) 0.0058(15)
C44 0.051(2) 0.0289(18) 0.057(2) -0.0026(16) -0.0069(19) 0.0201(17)
C38 0.0332(18) 0.0415(19) 0.0271(17) -0.0102(14) 0.0036(14) 0.0030(15)
C27 0.0279(17) 0.046(2) 0.0328(17) 0.0019(15) 0.0011(14) 0.0177(15)
C23 0.059(3) 0.059(2) 0.038(2) 0.0099(18) -0.0034(18) 0.035(2)
C6 0.0332(18) 0.046(2) 0.0197(15) 0.0021(14) -0.0038(13) 0.0120(15)
C15 0.044(2) 0.042(2) 0.044(2) 0.0110(16) 0.0128(17) 0.0222(17)
C42 0.039(2) 0.042(2) 0.040(2) 0.0203(16) -0.0062(16) 0.0005(17)
C37 0.0371(19) 0.0344(18) 0.042(2) -0.0151(15) 0.0130(16) 0.0038(15)
C43 0.045(2) 0.0262(17) 0.063(3) 0.0145(17) -0.0163(19) 0.0070(16)
C30 0.030(2) 0.078(3) 0.048(2) -0.012(2) -0.0075(17) 0.017(2)
C11 0.055(2) 0.051(2) 0.0367(19) 0.0016(16) 0.0050(17) 0.032(2)
C36 0.0336(18) 0.0272(16) 0.052(2) -0.0010(15) 0.0152(16) 0.0093(14)
C14 0.043(2) 0.040(2) 0.045(2) 0.0128(16) 0.0137(17) 0.0148(17)
O104 0.117(2) 0.0933(19) 0.100(2) -0.0303(16) 0.0154(17) -0.0017(17)
C103 0.117(2) 0.0933(19) 0.100(2) -0.0303(16) 0.0154(17) -0.0017(17)
C102 0.117(2) 0.0933(19) 0.100(2) -0.0303(16) 0.0154(17) -0.0017(17)
C101 0.117(2) 0.0933(19) 0.100(2) -0.0303(16) 0.0154(17) -0.0017(17)
C100 0.117(2) 0.0933(19) 0.100(2) -0.0303(16) 0.0154(17) -0.0017(17)

loop_
_atom_type_symbol
_atom_type_description
_atom_type_scat_dispersion_real
_atom_type_scat_dispersion_imag
_atom_type_scat_source
C C 0.0181 0.0091 'International Tables Vol C Tables 4.2.6.8 and 6.1.1.4'
H H 0.0000 0.0000 'International Tables Vol C Tables 4.2.6.8 and 6.1.1.4'
N N 0.0311 0.0180 'International Tables Vol C Tables 4.2.6.8 and 6.1.1.4'
O O 0.0492 0.0322 'International Tables Vol C Tables 4.2.6.8 and 6.1.1.4'
P P 0.2955 0.4335 'International Tables Vol C Tables 4.2.6.8 and 6.1.1.4'
Sn Sn 0.0259 5.4591 'International Tables Vol C Tables 4.2.6.8 and 6.1.1.4'

loop_
_geom_angle_atom_site_label_1
_geom_angle_atom_site_label_2
_geom_angle_atom_site_label_3
_geom_angle
C28 Sn1 P1 97.26(9)
C34 Sn1 P1 127.25(8)
C34 Sn1 C28 103.34(11)
C40 Sn1 P1 112.98(8)
C40 Sn1 C28 105.38(12)
C40 Sn1 C34 107.42(11)
C1 P1 Sn1 110.99(9)
C33 C28 Sn1 122.2(3)
C33 C28 C29 117.5(3)
C29 C28 Sn1 120.3(2)
C1 N1 C16 127.9(2)
C1 N1 C2 110.2(2)
C2 N1 C16 120.1(2)
C35 C34 Sn1 119.9(2)
C39 C34 Sn1 122.0(2)
C39 C34 C35 118.0(3)
C1 N2 C4 124.7(2)
C1 N2 C3 110.9(2)
C3 N2 C4 124.2(2)
C41 C40 Sn1 121.9(2)
C45 C40 Sn1 119.9(2)
C45 C40 C41 118.2(3)
N1 C1 P1 136.5(2)
N1 C1 N2 104.2(2)
N2 C1 P1 119.2(2)
C28 C33 C32 121.1(4)
C21 C16 N1 117.3(2)
C17 C16 N1 119.1(3)
C17 C16 C21 123.0(3)
C36 C35 C34 121.1(3)
C16 C21 C22 122.8(3)
C20 C21 C16 117.1(3)
C20 C21 C22 119.8(3)
C17 C25 C26 112.8(3)
C17 C25 C27 110.1(3)
C26 C25 C27 109.5(3)
C42 C41 C40 121.2(3)
C38 C39 C34 120.9(3)
C16 C17 C25 123.2(3)
C18 C17 C16 116.9(3)
C18 C17 C25 119.8(3)
C4 C9 C10 122.5(3)
C8 C9 C4 117.1(3)
C8 C9 C10 120.4(3)
C9 C4 N2 118.2(3)
C5 C4 N2 118.6(3)
C5 C4 C9 123.2(3)
C3 C2 N1 107.2(3)
C20 C19 C18 120.5(3)
C19 C20 C21 121.2(3)
C2 C3 N2 107.5(2)
C44 C45 C40 120.8(3)
C4 C5 C13 122.7(3)
C4 C5 C6 117.2(3)
C6 C5 C13 120.1(3)
C30 C29 C28 121.5(4)
C9 C10 C12 111.5(3)
C9 C10 C11 111.1(3)
C12 C10 C11 111.0(3)
C21 C22 C24 110.2(3)
C21 C22 C23 113.2(3)
C23 C22 C24 111.1(3)
C7 C8 C9 121.0(3)
C31 C32 C33 119.9(4)
C19 C18 C17 121.3(3)
C30 C31 C32 120.0(4)
C5 C13 C15 112.0(3)
C5 C13 C14 111.0(3)
C14 C13 C15 110.8(3)
C6 C7 C8 120.5(3)
C43 C44 C45 120.1(4)
C37 C38 C39 120.0(3)
C7 C6 C5 121.1(3)
C43 C42 C41 119.8(3)
C36 C37 C38 120.0(3)
C42 C43 C44 120.0(3)
C31 C30 C29 120.0(4)
C37 C36 C35 120.0(3)
C101 O104 C102 113.4
O104 C102 C103 108.8
O104 C101 C100 108.8

loop_
_geom_bond_atom_site_label_1
_geom_bond_atom_site_label_2
_geom_bond_distance
Sn1 P1 2.4608(7)
Sn1 C28 2.160(3)
Sn1 C34 2.155(3)
Sn1 C40 2.148(3)
P1 C1 1.774(3)
C28 C33 1.386(5)
C28 C29 1.397(5)
N1 C1 1.373(4)
N1 C16 1.447(4)
N1 C2 1.401(4)
C34 C35 1.393(4)
C34 C39 1.393(5)
N2 C1 1.374(4)
N2 C4 1.441(4)
N2 C3 1.384(4)
C40 C41 1.394(4)
C40 C45 1.393(5)
C33 C32 1.398(6)
C16 C21 1.404(4)
C16 C17 1.398(4)
C35 C36 1.388(5)
C21 C20 1.395(4)
C21 C22 1.514(4)
C25 C17 1.520(4)
C25 C26 1.532(4)
C25 C27 1.537(4)
C41 C42 1.386(5)
C39 C38 1.390(5)
C17 C18 1.398(4)
C9 C4 1.398(4)
C9 C10 1.514(4)
C9 C8 1.394(4)
C4 C5 1.395(4)
C2 C3 1.337(4)
C19 C20 1.374(5)
C19 C18 1.380(5)
C45 C44 1.388(5)
C5 C13 1.518(4)
C5 C6 1.396(4)
C29 C30 1.387(5)
C10 C12 1.519(5)
C10 C11 1.527(5)
C22 C24 1.525(5)
C22 C23 1.516(5)
C8 C7 1.383(5)
C32 C31 1.378(7)
C31 C30 1.370(7)
C13 C15 1.531(5)
C13 C14 1.530(5)
C7 C6 1.374(5)
C44 C43 1.384(6)
C38 C37 1.381(5)
C42 C43 1.379(6)
C37 C36 1.378(6)
O104 C102 1.4195
O104 C101 1.4192
C103 C102 1.5177
C101 C100 1.5184
